data_1546894
loop_
_publ_author_name
'Zhu, Wen-Hua'
'Xiong, Xia'
'Gao, Chen'
'Li, Shan'
'Zhang, Yan'
'Wang, Juan'
'Zhang, Chi'
'Powell, Annie K.'
'Gao, Song'

_publ_section_title
;
 A family of one-dimensional lanthanide complexes bridged by two distinct
 carboxylate ligands with the Dy analogue displaying magnetic relaxation
 behaviour
;
_journal_issue 41
_journal_name_full 'Dalton Transactions'
_journal_page_first 14114
_journal_page_last 14121
_journal_paper_doi 10.1039/C7DT02736B
_journal_volume 46
_journal_year 2017
_chemical_formula_moiety '0.5(C40 H36 Eu2 N2 O18), 2(H2 O0.5)'
_chemical_formula_sum 'C20 H20 Eu N O10'
_chemical_formula_weight 586.33
_chemical_name_common '[Eu(INNO)(Bza)2(H2O)2]H2O,13jan10a'
_space_group_crystal_system monoclinic
_space_group_IT_number 15
_space_group_name_Hall '-C 2yc'
_space_group_name_H-M_alt 'C 1 2/c 1'
_symmetry_space_group_name_Hall '-C 2yc'
_symmetry_space_group_name_H-M 'C 1 2/c 1'
_atom_sites_solution_hydrogens mixed
_atom_sites_solution_primary direct
_atom_sites_solution_secondary difmap
_audit_creation_date 2017-08-26
_audit_creation_method
;
Olex2 1.2
(compiled 2017.08.10 svn.r3458 for OlexSys, GUI svn.r5381)
;
_audit_update_record
;
2017-08-26 deposited with the CCDC.
2017-08-28 downloaded from the CCDC.
;
_cell_angle_alpha 90
_cell_angle_beta 93.026(3)
_cell_angle_gamma 90
_cell_formula_units_Z 4
_cell_length_a 16.395(4)
_cell_length_b 14.508(3)
_cell_length_c 9.627(2)
_cell_measurement_reflns_used 4841
_cell_measurement_temperature 296(2)
_cell_measurement_theta_max 28.246
_cell_measurement_theta_min 2.638
_cell_volume 2286.7(9)
_computing_cell_refinement 'SAINT v8.27A (Bruker, 2012)'
_computing_data_collection 'Bruker XSCANS'
_computing_data_reduction 'SAINT v8.27A (Bruker, 2012)'
_computing_molecular_graphics 'Olex2 (Dolomanov et al., 2009)'
_computing_publication_material 'Olex2 (Dolomanov et al., 2009)'
_computing_structure_refinement 'ShelXL (Sheldrick, 2015)'
_computing_structure_solution 'ShelXS (Sheldrick, 2008)'
_diffrn_ambient_temperature 296.15
_diffrn_measured_fraction_theta_full 0.990
_diffrn_measured_fraction_theta_max 0.984
_diffrn_measurement_device_type 'CCD area detector'
_diffrn_measurement_method 'phi and omega scans'
_diffrn_radiation_monochromator graphite
_diffrn_radiation_type MoK\a
_diffrn_radiation_wavelength 0.71073
_diffrn_reflns_av_R_equivalents 0.0346
_diffrn_reflns_av_unetI/netI 0.0399
_diffrn_reflns_Laue_measured_fraction_full 0.990
_diffrn_reflns_Laue_measured_fraction_max 0.984
_diffrn_reflns_limit_h_max 21
_diffrn_reflns_limit_h_min -21
_diffrn_reflns_limit_k_max 19
_diffrn_reflns_limit_k_min -17
_diffrn_reflns_limit_l_max 10
_diffrn_reflns_limit_l_min -12
_diffrn_reflns_number 7066
_diffrn_reflns_point_group_measured_fraction_full 0.990
_diffrn_reflns_point_group_measured_fraction_max 0.984
_diffrn_reflns_theta_full 25.242
_diffrn_reflns_theta_max 28.371
_diffrn_reflns_theta_min 1.876
_diffrn_source 'fine-focus sealed tube'
_exptl_absorpt_coefficient_mu 2.797
_exptl_absorpt_correction_T_max 0.732
_exptl_absorpt_correction_T_min 0.545
_exptl_absorpt_correction_type multi-scan
_exptl_absorpt_process_details 'SADABS; Bruker, 2000'
_exptl_crystal_colour yellow
_exptl_crystal_density_diffrn 1.703
_exptl_crystal_description block
_exptl_crystal_F_000 1160
_exptl_crystal_size_max 0.25
_exptl_crystal_size_mid 0.15
_exptl_crystal_size_min 0.12
_refine_diff_density_max 2.864
_refine_diff_density_min -1.463
_refine_diff_density_rms 0.104
_refine_ls_extinction_method none
_refine_ls_goodness_of_fit_ref 1.066
_refine_ls_hydrogen_treatment mixed
_refine_ls_matrix_type full
_refine_ls_number_parameters 194
_refine_ls_number_reflns 2817
_refine_ls_number_restraints 7
_refine_ls_restrained_S_all 1.066
_refine_ls_R_factor_all 0.0367
_refine_ls_R_factor_gt 0.0280
_refine_ls_shift/su_max 0.001
_refine_ls_shift/su_mean 0.000
_refine_ls_structure_factor_coef Fsqd
_refine_ls_weighting_details 'w=1/[\s^2^(Fo^2^)+(0.0220P)^2^+5.2840P] where P=(Fo^2^+2Fc^2^)/3'
_refine_ls_weighting_scheme calc
_refine_ls_wR_factor_gt 0.0618
_refine_ls_wR_factor_ref 0.0668
_reflns_Friedel_coverage 0.000
_reflns_number_gt 2448
_reflns_number_total 2817
_reflns_threshold_expression 'I > 2\s(I)'
_cod_data_source_file c7dt02736b3.cif
_cod_data_source_block Eu(2)
_cod_database_code 1546894
_shelxl_version_number 2014/6
_shelx_space_group_comment
;
The symmetry employed for this shelxl refinement is uniquely defined
by the following loop, which should always be used as a source of
symmetry information in preference to the above space-group names.
They are only intended as comments.
;
_shelx_estimated_absorpt_t_max 0.730
_shelx_estimated_absorpt_t_min 0.542
_olex2_refinement_description
;
1. Fixed Uiso
 At 1.2 times of:
  All H(H,H) groups, All C(H) groups
2. Shared sites
{N1, C12}
{O3, H1}
3. Restrained distances
 O5-H5A = O5-H5B
 0.96 with sigma of 0.02
 H5A-H5B
 1.52 with sigma of 0.02
 O6-H6B = O6-H6A
 0.96 with sigma of 0.02
 H6B-H6A
 1.52 with sigma of 0.02
 H5B-H1_$2
 2 with sigma of 0.02
4. Uiso/Uaniso restraints and constraints
Uanis(N1) = Uanis(C12)
Uanis(O3) = Uanis(H1)
5. Others
 Fixed Sof: N1(0.5) O3(0.5) H1(0.5) C12(0.5) O6(0.5)
6.a Aromatic/amide H refined with riding coordinates:
 C11(H11)
;
_olex2_submission_special_instructions 'No special instructions were received'

loop_
_space_group_symop_operation_xyz
'x, y, z'
'-x, y, -z+1/2'
'x+1/2, y+1/2, z'
'-x+1/2, y+1/2, -z+1/2'
'-x, -y, -z'
'x, -y, z-1/2'
'-x+1/2, -y+1/2, -z'
'x+1/2, -y+1/2, z-1/2'

loop_
_atom_site_label
_atom_site_type_symbol
_atom_site_fract_x
_atom_site_fract_y
_atom_site_fract_z
_atom_site_U_iso_or_equiv
_atom_site_adp_type
_atom_site_occupancy
_atom_site_site_symmetry_order
_atom_site_calc_flag
_atom_site_refinement_flags_posn
_atom_site_refinement_flags_adp
_atom_site_refinement_flags_occupancy
Eu1 Eu 0.5000 0.01847(2) 0.7500 0.02666(8) Uani 1 2 d S T P
O1 O 0.58845(15) -0.02683(18) 0.5787(3) 0.0418(6) Uani 1 1 d . . .
N1 N 0.8647(2) -0.1695(3) 0.6594(4) 0.0502(9) Uani 0.5 1 d . . .
O3 O 0.9361(3) -0.1986(4) 0.7112(6) 0.0469(12) Uani 0.5 1 d . . .
H1 H 0.9361(3) -0.1986(4) 0.7112(6) 0.0469(12) Uani 0.5 1 d D . .
C12 C 0.8647(2) -0.1695(3) 0.6594(4) 0.0502(9) Uani 0.5 1 d . . .
C1 C 0.63842(17) -0.0570(2) 0.4962(3) 0.0278(6) Uani 1 1 d . . .
C2 C 0.71850(19) -0.0957(2) 0.5549(3) 0.0315(7) Uani 1 1 d . . .
C3 C 0.7776(2) -0.1240(3) 0.4667(4) 0.0494(10) Uani 1 1 d . . .
C4 C 0.8500(3) -0.1612(4) 0.5206(5) 0.0605(13) Uani 1 1 d . . .
C5 C 0.8071(3) -0.1430(4) 0.7467(5) 0.0656(14) Uani 1 1 d . . .
C6 C 0.7340(3) -0.1055(4) 0.6954(4) 0.0542(11) Uani 1 1 d . . .
O2 O 0.62649(14) -0.0571(2) 0.3671(3) 0.0434(6) Uani 1 1 d . . .
O4 O 0.54717(15) -0.13668(17) 0.8363(2) 0.0370(5) Uani 1 1 d . . .
O5 O 0.46472(18) 0.15626(19) 0.8809(3) 0.0459(6) Uani 1 1 d D . .
C7 C 0.5000 -0.1800(3) 0.7500 0.0342(10) Uani 1 2 d S T P
C8 C 0.5000 -0.2830(4) 0.7500 0.0393(11) Uani 1 2 d S T P
C9 C 0.5579(3) -0.3309(3) 0.8300(6) 0.0572(11) Uani 1 1 d . . .
C10 C 0.5579(4) -0.4264(4) 0.8298(8) 0.0872(19) Uani 1 1 d . . .
C11 C 0.5000 -0.4732(5) 0.7500 0.094(3) Uani 1 2 d S T P
H11 H 0.5000 -0.5373 0.7500 0.113 Uiso 1 2 calc RS T P
O6 O 0.2708(7) 0.1490(9) 0.9252(17) 0.144(5) Uani 0.5 1 d D . .
H6 H 0.695(3) -0.086(3) 0.755(5) 0.071(15) Uiso 1 1 d . . .
H5A H 0.459(3) 0.156(3) 0.976(2) 0.065(14) Uiso 1 1 d D . .
H3 H 0.767(3) -0.118(3) 0.378(5) 0.063(14) Uiso 1 1 d . . .
H5 H 0.819(3) -0.155(4) 0.839(6) 0.090(18) Uiso 1 1 d . . .
H9 H 0.594(3) -0.300(3) 0.875(5) 0.049(13) Uiso 1 1 d . . .
H4 H 0.889(3) -0.177(3) 0.465(5) 0.073(16) Uiso 1 1 d . . .
H10 H 0.600(4) -0.454(4) 0.889(7) 0.087(18) Uiso 1 1 d . . .
H5B H 0.4267(19) 0.194(3) 0.837(5) 0.13(3) Uiso 1 1 d D . .
H6A H 0.287(4) 0.205(4) 0.972(8) 0.154 Uiso 1 1 d DR . .
H6B H 0.314(4) 0.135(5) 0.866(7) 0.154 Uiso 1 1 d DR . .

loop_
_atom_site_aniso_label
_atom_site_aniso_U_11
_atom_site_aniso_U_22
_atom_site_aniso_U_33
_atom_site_aniso_U_23
_atom_site_aniso_U_13
_atom_site_aniso_U_12
Eu1 0.02366(12) 0.03403(13) 0.02217(12) 0.000 0.00015(7) 0.000
O1 0.0298(12) 0.0568(17) 0.0393(14) 0.0013(11) 0.0065(10) 0.0121(11)
N1 0.0323(17) 0.058(2) 0.059(2) 0.0061(18) -0.0056(16) 0.0138(16)
O3 0.035(3) 0.047(3) 0.058(3) 0.007(2) -0.007(2) 0.011(2)
H1 0.035(3) 0.047(3) 0.058(3) 0.007(2) -0.007(2) 0.011(2)
C12 0.0323(17) 0.058(2) 0.059(2) 0.0061(18) -0.0056(16) 0.0138(16)
C1 0.0210(14) 0.0335(16) 0.0289(15) 0.0018(13) 0.0008(11) -0.0001(12)
C2 0.0230(15) 0.0420(19) 0.0294(16) -0.0014(13) -0.0009(12) 0.0034(13)
C3 0.035(2) 0.078(3) 0.034(2) -0.0001(19) 0.0020(16) 0.0175(19)
C4 0.035(2) 0.090(4) 0.057(3) -0.002(2) 0.0104(19) 0.024(2)
C5 0.053(3) 0.104(4) 0.039(2) 0.008(2) -0.011(2) 0.027(3)
C6 0.041(2) 0.088(3) 0.033(2) 0.003(2) -0.0021(16) 0.026(2)
O2 0.0337(13) 0.0671(17) 0.0286(13) 0.0033(12) -0.0072(10) 0.0080(12)
O4 0.0433(14) 0.0397(14) 0.0275(12) -0.0006(10) -0.0039(10) 0.0012(11)
O5 0.0696(19) 0.0433(15) 0.0249(13) 0.0006(11) 0.0045(12) 0.0093(13)
C7 0.040(3) 0.041(3) 0.023(2) 0.000 0.0090(18) 0.000
C8 0.046(3) 0.034(3) 0.038(3) 0.000 0.009(2) 0.000
C9 0.062(3) 0.041(2) 0.068(3) 0.003(2) -0.005(2) 0.004(2)
C10 0.092(4) 0.048(3) 0.119(6) 0.009(3) -0.020(4) 0.013(3)
C11 0.103(7) 0.037(4) 0.141(10) 0.000 -0.008(6) 0.000
O6 0.110(9) 0.140(11) 0.188(14) 0.003(9) 0.057(9) 0.021(7)

loop_
_atom_type_symbol
_atom_type_description
_atom_type_scat_dispersion_real
_atom_type_scat_dispersion_imag
_atom_type_scat_source
C C 0.0033 0.0016 'International Tables Vol C Tables 4.2.6.8 and 6.1.1.4'
H H 0.0000 0.0000 'International Tables Vol C Tables 4.2.6.8 and 6.1.1.4'
N N 0.0061 0.0033 'International Tables Vol C Tables 4.2.6.8 and 6.1.1.4'
O O 0.0106 0.0060 'International Tables Vol C Tables 4.2.6.8 and 6.1.1.4'
Eu Eu -0.1578 3.6682 'International Tables Vol C Tables 4.2.6.8 and 6.1.1.4'

loop_
_geom_angle_atom_site_label_1
_geom_angle_atom_site_label_2
_geom_angle_atom_site_label_3
_geom_angle
_geom_angle_site_symmetry_1
_geom_angle_site_symmetry_3
O1 Eu1 O1 147.47(13) . 2_656
O1 Eu1 C1 88.24(9) 2_656 6_556
O1 Eu1 C1 97.31(9) 2_656 5_656
O1 Eu1 C1 88.24(9) . 5_656
O1 Eu1 C1 97.31(9) . 6_556
O1 Eu1 O2 80.98(9) . 6_556
O1 Eu1 O2 106.80(9) 2_656 6_556
O1 Eu1 O2 106.80(9) . 5_656
O1 Eu1 O2 80.98(9) 2_656 5_656
O1 Eu1 O4 72.95(9) 2_656 .
O1 Eu1 O4 77.89(9) 2_656 2_656
O1 Eu1 O4 77.89(9) . .
O1 Eu1 O4 72.96(9) . 2_656
O1 Eu1 O5 72.27(9) 2_656 .
O1 Eu1 O5 139.63(10) 2_656 2_656
O1 Eu1 O5 139.63(10) . .
O1 Eu1 O5 72.27(9) . 2_656
O1 Eu1 C7 73.73(7) . .
O1 Eu1 C7 73.73(7) 2_656 .
C1 Eu1 C1 160.15(12) 6_556 5_656
O2 Eu1 C1 150.04(9) 6_556 5_656
O2 Eu1 C1 18.60(8) 6_556 6_556
O2 Eu1 C1 18.60(8) 5_656 5_656
O2 Eu1 C1 150.04(9) 5_656 6_556
O2 Eu1 O2 152.68(15) 6_556 5_656
O2 Eu1 O4 78.95(9) 5_656 2_656
O2 Eu1 O4 128.00(9) 6_556 2_656
O2 Eu1 O4 78.95(9) 6_556 .
O2 Eu1 O4 128.00(9) 5_656 .
O2 Eu1 O5 77.70(10) 5_656 2_656
O2 Eu1 O5 77.70(10) 6_556 .
O2 Eu1 O5 80.07(10) 6_556 2_656
O2 Eu1 O5 80.07(10) 5_656 .
O2 Eu1 C7 103.66(7) 5_656 .
O2 Eu1 C7 103.66(7) 6_556 .
O4 Eu1 C1 73.78(8) . 6_556
O4 Eu1 C1 126.06(8) . 5_656
O4 Eu1 C1 126.07(8) 2_656 6_556
O4 Eu1 C1 73.78(8) 2_656 5_656
O4 Eu1 O4 52.29(11) . 2_656
O4 Eu1 C7 26.14(5) . .
O4 Eu1 C7 26.14(5) 2_656 .
O5 Eu1 C1 70.02(9) 2_656 5_656
O5 Eu1 C1 93.45(9) . 5_656
O5 Eu1 C1 93.46(9) 2_656 6_556
O5 Eu1 C1 70.02(9) . 6_556
O5 Eu1 O4 129.74(8) 2_656 2_656
O5 Eu1 O4 129.75(8) . .
O5 Eu1 O4 145.72(9) 2_656 .
O5 Eu1 O4 145.72(9) . 2_656
O5 Eu1 O5 70.55(13) 2_656 .
O5 Eu1 C7 144.72(6) 2_656 .
O5 Eu1 C7 144.72(6) . .
C7 Eu1 C1 99.93(6) . 6_556
C7 Eu1 C1 99.93(6) . 5_656
C1 O1 Eu1 174.1(2) . .
O3 N1 H1 0.0 . .
O3 N1 C4 120.7(4) . .
O3 N1 C5 119.4(4) . .
C4 N1 H1 120.7(4) . .
C4 N1 C5 119.7(3) . .
C5 N1 H1 119.4(4) . .
N1 O3 H1 0.0(3) . .
O1 C1 Eu1 86.99(19) . 5_656
O1 C1 C2 118.6(3) . .
C2 C1 Eu1 154.0(2) . 5_656
O2 C1 Eu1 37.38(15) . 5_656
O2 C1 O1 124.1(3) . .
O2 C1 C2 117.4(3) . .
C3 C2 C1 120.2(3) . .
C6 C2 C1 121.3(3) . .
C6 C2 C3 118.4(3) . .
C2 C3 H3 118(3) . .
C4 C3 C2 120.1(4) . .
C4 C3 H3 122(3) . .
N1 C4 C3 120.7(4) . .
N1 C4 H4 119(3) . .
C3 C4 H4 120(3) . .
N1 C5 C6 120.7(4) . .
N1 C5 H5 116(4) . .
C6 C5 H5 123(4) . .
C2 C6 C5 120.3(4) . .
C2 C6 H6 119(3) . .
C5 C6 H6 121(3) . .
C1 O2 Eu1 124.0(2) . 5_656
C7 O4 Eu1 93.5(2) . .
Eu1 O5 H5A 123(3) . .
Eu1 O5 H5B 115(4) . .
H5A O5 H5B 111(3) . .
O4 C7 Eu1 60.4(2) 2_656 .
O4 C7 Eu1 60.4(2) . .
O4 C7 O4 120.7(5) . 2_656
O4 C7 C8 119.6(2) 2_656 .
O4 C7 C8 119.6(2) . .
C8 C7 Eu1 180.0 . .
C9 C8 C7 120.3(3) . .
C9 C8 C7 120.3(3) 2_656 .
C9 C8 C9 119.5(6) 2_656 .
C8 C9 C10 120.2(5) . .
C8 C9 H9 118(3) . .
C10 C9 H9 122(3) . .
C9 C10 H10 115(4) . .
C11 C10 C9 119.8(6) . .
C11 C10 H10 125(4) . .
C10 C11 C10 120.5(7) 2_656 .
C10 C11 H11 119.7 . .
C10 C11 H11 119.7 2_656 .
H6A O6 H6B 105(3) . .

loop_
_geom_bond_atom_site_label_1
_geom_bond_atom_site_label_2
_geom_bond_distance
_geom_bond_site_symmetry_2
Eu1 O1 2.346(2) .
Eu1 O1 2.346(2) 2_656
Eu1 C1 3.242(3) 5_656
Eu1 C1 3.242(3) 6_556
Eu1 O2 2.375(2) 6_556
Eu1 O2 2.375(2) 5_656
Eu1 O4 2.508(2) .
Eu1 O4 2.508(2) 2_656
Eu1 O5 2.449(3) .
Eu1 O5 2.449(3) 2_656
Eu1 C7 2.880(5) .
O1 C1 1.250(4) .
N1 O3 1.318(5) .
N1 C4 1.351(6) .
N1 C5 1.352(6) .
C1 Eu1 3.242(3) 5_656
C1 C2 1.510(4) .
C1 O2 1.248(4) .
C2 C3 1.383(5) .
C2 C6 1.370(5) .
C3 C4 1.381(6) .
C3 H3 0.87(5) .
C4 H4 0.88(5) .
C5 C6 1.384(6) .
C5 H5 0.91(6) .
C6 H6 0.92(5) .
O2 Eu1 2.375(2) 5_656
O4 C7 1.271(3) .
O5 H5A 0.929(18) .
O5 H5B 0.919(19) .
C7 O4 1.271(3) 2_656
C7 C8 1.493(7) .
C8 C9 1.379(5) 2_656
C8 C9 1.379(5) .
C9 C10 1.386(7) .
C9 H9 0.84(4) .
C10 C11 1.370(7) .
C10 H10 0.95(6) .
C11 C10 1.370(7) 2_656
C11 H11 0.9300 .
O6 H6A 0.96(2) .
O6 H6B 0.96(2) .

loop_
_geom_hbond_atom_site_label_D
_geom_hbond_atom_site_label_H
_geom_hbond_atom_site_label_A
_geom_hbond_distance_DH
_geom_hbond_distance_HA
_geom_hbond_distance_DA
_geom_hbond_angle_DHA
_geom_hbond_site_symmetry_A
O5 H5A O4 0.929(18) 1.833(19) 2.754(3) 171(4) 5_657
O5 H5B O3 0.919(19) 1.982(19) 2.691(6) 133(3) 3_455
O6 H6A O6 0.96(2) 2.54(5) 3.35(3) 142(6) 7_557
O6 H6B O5 0.96(2) 2.49(6) 3.232(11) 135(6) .

loop_
_geom_torsion_atom_site_label_1
_geom_torsion_atom_site_label_2
_geom_torsion_atom_site_label_3
_geom_torsion_atom_site_label_4
_geom_torsion
_geom_torsion_site_symmetry_1
_geom_torsion_site_symmetry_4
Eu1 C1 C2 C3 15.6(7) 5_656 .
Eu1 C1 C2 C6 -163.0(4) 5_656 .
Eu1 O4 C7 O4 -0.002(1) . 2_656
Eu1 O4 C7 C8 180.000(0) . .
O1 C1 C2 C3 -175.7(4) . .
O1 C1 C2 C6 5.7(5) . .
O1 C1 O2 Eu1 -8.3(5) . 5_656
N1 C5 C6 C2 0.7(8) . .
O3 N1 C4 C3 -174.9(5) . .
O3 N1 C5 C6 175.0(5) . .
C1 C2 C3 C4 -178.6(4) . .
C1 C2 C6 C5 178.6(4) . .
C2 C1 O2 Eu1 171.8(2) . 5_656
C2 C3 C4 N1 -0.7(8) . .
C3 C2 C6 C5 0.0(7) . .
C4 N1 C5 C6 -1.4(8) . .
C5 N1 C4 C3 1.4(8) . .
C6 C2 C3 C4 0.0(7) . .
O2 C1 C2 C3 4.2(5) . .
O2 C1 C2 C6 -174.4(4) . .
O4 C7 C8 C9 -8.5(3) . .
O4 C7 C8 C9 171.5(3) 2_656 .
O4 C7 C8 C9 -8.5(3) 2_656 2_656
O4 C7 C8 C9 171.5(3) . 2_656
C7 C8 C9 C10 -179.9(5) . .
C8 C9 C10 C11 -0.1(9) . .
C9 C8 C9 C10 0.1(5) 2_656 .
C9 C10 C11 C10 0.1(5) . 2_656
